data_2219305
loop_
_publ_author_name
'Wang, Qiu-sheng'
'Ouyang, Jie'

_publ_section_title
;<i>catena</i>-Poly[[[diaquacopper(II)]-{\m-4,4'-[1,4-phenylenebis(methyleneimino)]dibenzoato}]
 monohydrate]
;
_journal_coeditor_code CV2427
_journal_issue 9
_journal_name_full 'Acta Crystallographica Section E'
_journal_page_first m1118
_journal_paper_doi 10.1107/S1600536808024379
_journal_volume 64
_journal_year 2008
_chemical_formula_iupac '[Cu (C22 H18 N2 O4) (H2 O)2], H2 O'
_chemical_formula_moiety 'C22 H22 Cu N2 O6, H2 O'
_chemical_formula_sum 'C22 H24 Cu N2 O7'
_chemical_formula_weight 491.98
_chemical_name_systematic
;
<i>catena</i>-Poly[[[diaquacopper(II)]-{\m-4,4'-[1,4-
phenylenebis(methyleneimino)]dibenzoato}] monohydrate]
;
_space_group_IT_number 13
_symmetry_cell_setting monoclinic
_symmetry_space_group_name_Hall '-P 2yc'
_symmetry_space_group_name_H-M 'P 1 2/c 1'
_atom_sites_solution_hydrogens geom
_atom_sites_solution_primary direct
_atom_sites_solution_secondary difmap
_cell_angle_alpha 90.00
_cell_angle_beta 92.76(2)
_cell_angle_gamma 90.00
_cell_formula_units_Z 2
_cell_length_a 16.127(6)
_cell_length_b 5.1535(17)
_cell_length_c 13.405(8)
_cell_measurement_reflns_used 7833
_cell_measurement_temperature 291(2)
_cell_measurement_theta_max 27.45
_cell_measurement_theta_min 3.05
_cell_volume 1112.8(9)
_computing_cell_refinement 'RAPID-AUTO (Rigaku, 1998)'
_computing_data_collection 'RAPID-AUTO (Rigaku, 1998)'
_computing_data_reduction 'CrystalStructure (Rigaku/MSC, 2002)'
_computing_molecular_graphics 'PLATON (Spek, 2003)'
_computing_publication_material 'SHELXL97 (Sheldrick, 2008)'
_computing_structure_refinement 'SHELXL97 (Sheldrick, 2008)'
_computing_structure_solution 'SHELXS97 (Sheldrick, 2008)'
_diffrn_ambient_temperature 291(2)
_diffrn_detector_area_resol_mean 10.0
_diffrn_measured_fraction_theta_full 0.993
_diffrn_measured_fraction_theta_max 0.993
_diffrn_measurement_device_type 'Rigaku R-AXIS RAPID'
_diffrn_measurement_method \w
_diffrn_radiation_monochromator graphite
_diffrn_radiation_source 'fine-focus sealed tube'
_diffrn_radiation_type MoK\a
_diffrn_radiation_wavelength 0.71073
_diffrn_reflns_av_R_equivalents 0.0403
_diffrn_reflns_av_sigmaI/netI 0.0345
_diffrn_reflns_limit_h_max 20
_diffrn_reflns_limit_h_min -20
_diffrn_reflns_limit_k_max 6
_diffrn_reflns_limit_k_min -6
_diffrn_reflns_limit_l_max 16
_diffrn_reflns_limit_l_min -17
_diffrn_reflns_number 10220
_diffrn_reflns_theta_full 27.45
_diffrn_reflns_theta_max 27.45
_diffrn_reflns_theta_min 3.04
_diffrn_standards_decay_% 0
_diffrn_standards_interval_count 0
_diffrn_standards_interval_time 0
_diffrn_standards_number 0
_exptl_absorpt_coefficient_mu 1.027
_exptl_absorpt_correction_T_max 0.9316
_exptl_absorpt_correction_T_min 0.9132
_exptl_absorpt_correction_type multi-scan
_exptl_absorpt_process_details '(ABSCOR; Higashi, 1995)'
_exptl_crystal_colour blue
_exptl_crystal_density_diffrn 1.468
_exptl_crystal_density_method 'not measured'
_exptl_crystal_description block
_exptl_crystal_F_000 510
_exptl_crystal_size_max 0.09
_exptl_crystal_size_mid 0.08
_exptl_crystal_size_min 0.07
_refine_diff_density_max 0.489
_refine_diff_density_min -0.494
_refine_ls_extinction_method none
_refine_ls_goodness_of_fit_ref 1.034
_refine_ls_hydrogen_treatment constr
_refine_ls_matrix_type full
_refine_ls_number_parameters 147
_refine_ls_number_reflns 2534
_refine_ls_number_restraints 0
_refine_ls_restrained_S_all 1.034
_refine_ls_R_factor_all 0.0578
_refine_ls_R_factor_gt 0.0425
_refine_ls_shift/su_max 0.000
_refine_ls_shift/su_mean 0.000
_refine_ls_structure_factor_coef Fsqd
_refine_ls_weighting_details 'calc w=1/[\s^2^(Fo^2^)+(0.0854P)^2^+0.6974P] where P=(Fo^2^+2Fc^2^)/3'
_refine_ls_weighting_scheme calc
_refine_ls_wR_factor_gt 0.1284
_refine_ls_wR_factor_ref 0.1397
_reflns_number_gt 2008
_reflns_number_total 2534
_reflns_threshold_expression I>2\s(I)
_cod_data_source_file cv2427.cif
_cod_data_source_block I
_cod_original_cell_volume 1112.8(8)
_cod_original_sg_symbol_H-M 'P 2/c'
_cod_database_code 2219305
_cod_database_fobs_code 2219305

loop_
_symmetry_equiv_pos_as_xyz
'x, y, z'
'-x, y, -z+1/2'
'-x, -y, -z'
'x, -y, z-1/2'

loop_
_atom_site_type_symbol
_atom_site_label
_atom_site_fract_x
_atom_site_fract_y
_atom_site_fract_z
_atom_site_U_iso_or_equiv
_atom_site_adp_type
_atom_site_calc_flag
_atom_site_refinement_flags
_atom_site_occupancy
C C1 0.63113(17) 0.1232(5) 0.8986(2) 0.0276(6) Uani d . 1
C C2 0.69938(16) 0.1294(5) 0.82720(19) 0.0253(5) Uani d . 1
C C3 0.69767(18) -0.0493(6) 0.7480(2) 0.0312(6) Uani d . 1
H H3 0.6542 -0.1676 0.7419 0.037 Uiso calc R 1
C C4 0.7583(2) -0.0552(7) 0.6790(2) 0.0383(7) Uani d . 1
H H4 0.7554 -0.1729 0.6264 0.046 Uiso calc R 1
C C5 0.82372(19) 0.1176(7) 0.6898(2) 0.0374(7) Uani d . 1
H H5 0.8653 0.1143 0.6441 0.045 Uiso calc R 1
C C6 0.82859(18) 0.2944(6) 0.7668(2) 0.0333(6) Uani d . 1
H H6 0.8733 0.4083 0.7724 0.040 Uiso calc R 1
C C7 0.76652(16) 0.3050(5) 0.8376(2) 0.0264(5) Uani d . 1
C C8 0.83674(18) 0.6789(5) 0.9238(2) 0.0328(6) Uani d . 1
H H8A 0.8186 0.8126 0.9687 0.039 Uiso calc R 1
H H8B 0.8427 0.7584 0.8590 0.039 Uiso calc R 1
C C9 0.92123(18) 0.5803(6) 0.9623(2) 0.0287(6) Uani d . 1
C C10 0.9299(2) 0.3842(8) 1.0310(3) 0.0506(9) Uani d . 1
H H10 0.8826 0.3031 1.0530 0.061 Uiso calc R 1
C C11 0.9926(2) 0.6965(7) 0.9314(3) 0.0484(9) Uani d . 1
H H11 0.9888 0.8303 0.8848 0.058 Uiso calc R 1
Cu Cu1 0.5000 0.0000 1.0000 0.02769(18) Uani d S 1
N N1 0.77292(15) 0.4809(5) 0.91439(19) 0.0326(5) Uani d . 1
H H1 0.7305 0.4913 0.9484 0.049 Uiso d R 1
O O1 0.56996(16) -0.2511(5) 1.07956(19) 0.0517(6) Uani d . 1
H H1A 0.5868 -0.3765 1.0447 0.062 Uiso d R 1
H H1B 0.5446 -0.3136 1.1282 0.062 Uiso d R 1
O O2 0.57429(13) -0.0498(4) 0.88572(16) 0.0337(5) Uani d . 1
O O3 0.62970(13) 0.2785(4) 0.97072(15) 0.0371(5) Uani d . 1
O O4 0.5000 0.5811(7) 0.7500 0.0450(8) Uani d S 1
H H4A 0.5284 0.6994 0.7798 0.054 Uiso d R 1

loop_
_atom_site_aniso_label
_atom_site_aniso_U_11
_atom_site_aniso_U_22
_atom_site_aniso_U_33
_atom_site_aniso_U_12
_atom_site_aniso_U_13
_atom_site_aniso_U_23
C1 0.0219(13) 0.0338(14) 0.0275(14) 0.0043(11) 0.0040(10) 0.0018(11)
C2 0.0218(13) 0.0306(14) 0.0237(13) 0.0036(10) 0.0039(10) 0.0019(10)
C3 0.0263(14) 0.0380(15) 0.0293(15) 0.0004(11) 0.0023(11) -0.0025(11)
C4 0.0366(17) 0.0494(18) 0.0294(15) 0.0018(14) 0.0073(12) -0.0090(12)
C5 0.0325(16) 0.0504(18) 0.0303(15) 0.0016(14) 0.0114(12) 0.0013(13)
C6 0.0259(14) 0.0403(16) 0.0345(15) -0.0032(12) 0.0080(11) 0.0032(12)
C7 0.0222(13) 0.0308(13) 0.0264(13) 0.0051(10) 0.0016(10) 0.0035(10)
C8 0.0263(14) 0.0307(14) 0.0410(16) 0.0006(11) -0.0027(11) -0.0008(12)
C9 0.0269(14) 0.0273(12) 0.0318(14) -0.0003(11) 0.0005(11) -0.0023(11)
C10 0.0249(16) 0.057(2) 0.070(2) -0.0083(15) 0.0041(15) 0.0301(18)
C11 0.0311(16) 0.053(2) 0.061(2) -0.0044(15) 0.0001(15) 0.0326(17)
Cu1 0.0237(3) 0.0304(3) 0.0297(3) -0.00293(19) 0.00892(18) -0.00458(18)
N1 0.0225(12) 0.0392(14) 0.0365(13) -0.0030(10) 0.0055(10) -0.0070(10)
O1 0.0498(15) 0.0521(14) 0.0537(15) 0.0052(12) 0.0086(12) -0.0021(11)
O2 0.0267(10) 0.0391(11) 0.0361(11) -0.0065(8) 0.0102(8) -0.0065(8)
O3 0.0335(11) 0.0444(12) 0.0346(11) -0.0045(9) 0.0133(8) -0.0111(9)
O4 0.048(2) 0.0425(16) 0.0444(19) 0.000 0.0024(15) 0.000

loop_
_atom_type_symbol
_atom_type_description
_atom_type_scat_dispersion_real
_atom_type_scat_dispersion_imag
_atom_type_scat_source
C C 0.0033 0.0016 'International Tables Vol C Tables 4.2.6.8 and 6.1.1.4'
H H 0.0000 0.0000 'International Tables Vol C Tables 4.2.6.8 and 6.1.1.4'
Cu Cu 0.3201 1.2651 'International Tables Vol C Tables 4.2.6.8 and 6.1.1.4'
N N 0.0061 0.0033 'International Tables Vol C Tables 4.2.6.8 and 6.1.1.4'
O O 0.0106 0.0060 'International Tables Vol C Tables 4.2.6.8 and 6.1.1.4'

loop_
_geom_angle_atom_site_label_1
_geom_angle_atom_site_label_2
_geom_angle_atom_site_label_3
_geom_angle_site_symmetry_1
_geom_angle_site_symmetry_3
_geom_angle
O3 C1 O2 . . 120.4(3)
O3 C1 C2 . . 121.4(3)
O2 C1 C2 . . 118.2(2)
C3 C2 C7 . . 118.8(2)
C3 C2 C1 . . 118.8(2)
C7 C2 C1 . . 122.4(2)
C4 C3 C2 . . 122.2(3)
C4 C3 H3 . . 118.9
C2 C3 H3 . . 118.9
C3 C4 C5 . . 118.5(3)
C3 C4 H4 . . 120.7
C5 C4 H4 . . 120.7
C6 C5 C4 . . 121.4(3)
C6 C5 H5 . . 119.3
C4 C5 H5 . . 119.3
C5 C6 C7 . . 120.8(3)
C5 C6 H6 . . 119.6
C7 C6 H6 . . 119.6
N1 C7 C6 . . 120.0(3)
N1 C7 C2 . . 121.8(2)
C6 C7 C2 . . 118.3(2)
N1 C8 C9 . . 114.5(2)
N1 C8 H8A . . 108.6
C9 C8 H8A . . 108.6
N1 C8 H8B . . 108.6
C9 C8 H8B . . 108.6
H8A C8 H8B . . 107.6
C10 C9 C11 . . 117.6(3)
C10 C9 C8 . . 122.3(3)
C11 C9 C8 . . 120.0(3)
C9 C10 C11 . 3_767 121.7(3)
C9 C10 H10 . . 119.1
C11 C10 H10 3_767 . 119.1
C9 C11 C10 . 3_767 120.7(3)
C9 C11 H11 . . 119.7
C10 C11 H11 3_767 . 119.7
O1 Cu1 O1 3_657 . 180.00(13)
O1 Cu1 O2 3_657 . 91.02(10)
O1 Cu1 O2 . . 88.98(10)
O1 Cu1 O2 3_657 3_657 88.98(10)
O1 Cu1 O2 . 3_657 91.02(10)
O2 Cu1 O2 . 3_657 180.0000(10)
O1 Cu1 O3 3_657 . 89.98(10)
O1 Cu1 O3 . . 90.02(10)
O2 Cu1 O3 . . 55.75(7)
O2 Cu1 O3 3_657 . 124.25(7)
O1 Cu1 O3 3_657 3_657 90.02(10)
O1 Cu1 O3 . 3_657 89.98(10)
O2 Cu1 O3 . 3_657 124.25(7)
O2 Cu1 O3 3_657 3_657 55.75(7)
O3 Cu1 O3 . 3_657 180.0
O1 Cu1 C1 3_657 3_657 89.14(10)
O1 Cu1 C1 . 3_657 90.86(10)
O2 Cu1 C1 . 3_657 152.03(9)
O2 Cu1 C1 3_657 3_657 27.97(9)
O3 Cu1 C1 . 3_657 152.22(7)
O3 Cu1 C1 3_657 3_657 27.78(7)
C7 N1 C8 . . 123.9(2)
C7 N1 H1 . . 114.5
C8 N1 H1 . . 120.0
Cu1 O1 H1A . . 112.8
Cu1 O1 H1B . . 112.1
H1A O1 H1B . . 108.2
C1 O2 Cu1 . . 104.92(17)
C1 O3 Cu1 . . 78.92(16)

loop_
_geom_bond_atom_site_label_1
_geom_bond_atom_site_label_2
_geom_bond_site_symmetry_2
_geom_bond_distance
_geom_bond_publ_flag
C1 O3 . 1.257(3) ?
C1 O2 . 1.284(4) ?
C1 C2 . 1.493(4) ?
C2 C3 . 1.405(4) ?
C2 C7 . 1.413(4) ?
C3 C4 . 1.378(4) ?
C3 H3 . 0.9300 ?
C4 C5 . 1.383(5) ?
C4 H4 . 0.9300 ?
C5 C6 . 1.376(4) ?
C5 H5 . 0.9300 ?
C6 C7 . 1.413(4) ?
C6 H6 . 0.9300 ?
C7 N1 . 1.372(4) ?
C8 N1 . 1.450(4) ?
C8 C9 . 1.521(4) ?
C8 H8A . 0.9700 ?
C8 H8B . 0.9700 ?
C9 C10 . 1.370(4) ?
C9 C11 . 1.379(4) ?
C10 C11 3_767 1.389(5) ?
C10 H10 . 0.9300 ?
C11 C10 3_767 1.389(5) ?
C11 H11 . 0.9300 ?
Cu1 O1 3_657 1.992(3) ?
Cu1 O1 . 1.992(3) y
Cu1 O2 . 2.006(2) y
Cu1 O2 3_657 2.006(2) ?
Cu1 O3 . 2.582(2) y
Cu1 O3 3_657 2.582(2) ?
Cu1 C1 3_657 2.646(3) ?
N1 H1 . 0.8420 ?
O1 H1A . 0.8500 ?
O1 H1B . 0.8500 ?
O4 H4A . 0.8500 ?

loop_
_geom_hbond_atom_site_label_D
_geom_hbond_atom_site_label_H
_geom_hbond_atom_site_label_A
_geom_hbond_site_symmetry_A
_geom_hbond_distance_DH
_geom_hbond_distance_HA
_geom_hbond_distance_DA
_geom_hbond_angle_DHA
N1 H1 O3 . 0.84 2.00 2.676(3) 137.3
O1 H1A O3 1_545 0.85 2.17 3.011(3) 173.7
O1 H1B O4 3_657 0.85 2.28 3.104(3) 163.6
O4 H4A O2 1_565 0.85 2.03 2.855(3) 162.5
